data_1577034
loop_
_publ_author_name
'Xiang, Libo'
'Kwan, Ka Ho'
'Jing, Yi'
'Wang, Junyi'
'Matler, Alexander'
'Chen, Xuenian'
'Lin, Zhenyang'
'Ye, Qing'

_publ_section_title
;
 Stepwise B[triple bond, length as m-dash]N bond cleavage by isocyanides:
 access to the 3-azaborole structural motif.
;
_journal_issue 20
_journal_name_full 'Chemical science'
_journal_page_first 10053
_journal_page_last 10060
_journal_paper_doi 10.1039/d6sc01836j
_journal_volume 17
_journal_year 2026
_chemical_formula_moiety 'C47 H79 B11 N4 Si2'
_chemical_formula_sum 'C47 H79 B11 N4 Si2'
_chemical_formula_weight 875.23
_space_group_crystal_system monoclinic
_space_group_IT_number 14
_space_group_name_Hall '-P 2ybc'
_space_group_name_H-M_alt 'P 1 21/c 1'
_atom_sites_solution_hydrogens geom
_atom_sites_solution_primary dual
_atom_sites_solution_secondary difmap
_audit_creation_date 2025-08-22
_audit_creation_method
;
Olex2 1.5
(compiled 2025.07.13 svn.rb7424aed for OlexSys, GUI svn.r7314)
;
_audit_update_record
;
2025-11-20 deposited with the CCDC.	2026-03-26 downloaded from the CCDC.
;
_cell_angle_alpha 90
_cell_angle_beta 94.3110(10)
_cell_angle_gamma 90
_cell_formula_units_Z 4
_cell_length_a 16.1104(2)
_cell_length_b 12.03240(10)
_cell_length_c 27.5466(3)
_cell_measurement_reflns_used 18591
_cell_measurement_temperature 100(2)
_cell_measurement_theta_max 74.0640
_cell_measurement_theta_min 2.7220
_cell_volume 5324.71(10)
_computing_cell_refinement 'CrysAlisPro 1.171.43.89a (Rigaku OD, 2023)'
_computing_data_collection
;
 CrysAlisPro system (CCD 43.128a 64-bit (release 20-06-2024))
;
_computing_data_reduction 'CrysAlisPro 1.171.43.89a (Rigaku OD, 2023)'
_computing_molecular_graphics 'Olex2 1.5 (Dolomanov et al., 2009)'
_computing_publication_material 'Olex2 1.5 (Dolomanov et al., 2009)'
_computing_structure_refinement 'SHELXL-2019/1 (Sheldrick, 2019)'
_computing_structure_solution 'SHELXT 2018/2 (Sheldrick, 2018)''
_diffrn_ambient_environment N~2~
_diffrn_ambient_temperature 100(2)
_diffrn_detector HPA
_diffrn_detector_area_resol_mean 10.0
_diffrn_detector_type 'HyPix Arc150'
_diffrn_measured_fraction_theta_full 0.995
_diffrn_measured_fraction_theta_max 0.964
_diffrn_measurement_details
;
 List of Runs (angles in degrees, time in seconds):
 --------------------------------------------------------------------------
  1  \w    -92.00 -31.00   0.50    0.82    --  -76.40 112.00   0.00  122
  2  \w     42.00  92.00   0.50    0.82    --   84.75 -95.00 -90.00  100
  3  \w   -128.00 -93.00   0.50    0.82    --  -79.50 -51.00 -97.64   70
  4  \w   -107.00 -72.00   0.50    0.82    --  -58.00 -50.00 -53.06   70
  5  \w   -115.00 -80.00   0.50    0.82    --  -66.00 -48.00  65.87   70
  6  \w   -117.00 -85.00   0.50    0.82    --  -70.00 -58.00 -61.06   64
  7  \w   -119.00 -84.00   0.50    0.82    --  -70.00 -49.00 161.65   70
  8  \w   -129.00 -93.00   0.50    0.82    --  -79.50 -47.00  43.78   72
  9  \w   -116.00 -79.00   0.50    0.82    --  -66.00 -46.00-138.05   74
 10  \w    -32.00  -5.00   0.50    0.82    --  -14.00 112.00   2.78   54
 11  \w    -92.00 -31.00   0.50    0.82    --  -76.40 112.00 120.00  122
 12  \w   -128.00 -93.00   0.50    0.82    --  -79.50 -49.00   8.15   70
 13  \w     34.00  85.00   0.50    0.82    --   77.02 -95.00  90.00  102
 14  \w   -126.00 -92.00   0.50    0.82    --  -79.50-122.00 -38.71   68
 15  \w     16.00  66.00   0.50    0.82    --   58.86 -95.00 -30.00  100
 16  \w   -130.00 -92.00   0.50    0.82    --  -79.50 -42.00 123.43   76
 17  \w    -94.00 -59.00   0.50    0.82    --  -46.00 -51.00 111.80   70
 18  \w    -54.00 -26.00   0.50    0.82    --  -14.00 -57.00 -36.02   56
 19  \w     42.00  92.00   0.50    0.82    --   84.75 -95.00-180.00  100
 20  \w     49.00 135.00   0.50    0.82    --   84.75  15.00 -90.00  172
 21  \w    -91.00 -56.00   0.50    0.82    --  -42.00 -49.00 165.76   70
 22  \w     42.00  92.00   0.50    0.82    --   84.75 -95.00 -60.00  100
 23  \w     42.00  92.00   0.50    0.82    --   84.75 -95.00-150.00  100
 24  \w   -126.00 -92.00   0.50    0.82    --  -79.50-123.00  22.18   68
 25  \w   -128.00 -93.00   0.50    0.82    --  -79.50 -51.00 109.11   70
 26  \w   -125.00 -90.00   0.50    0.82    --  -78.00 -57.00  -6.27   70
 27  \w     42.00  92.00   0.50    0.82    --   84.75 -95.00-120.00  100
 28  \w   -120.00 -86.00   0.50    0.82    --  -74.00 -59.00 -66.88   68
 29  \w    -91.00 -56.00   0.50    0.82    --  -42.00 -49.00-121.06   70
;
_diffrn_measurement_device 'four-circle diffractometer'
_diffrn_measurement_device_type 'Rigaku XtaLAB Synergy-R'
_diffrn_measurement_method '\w scans'
_diffrn_orient_matrix_type
;
 CrysAlisPro convention (1999,Acta A55,543-557)
;
_diffrn_orient_matrix_UB_11 -0.0371043000
_diffrn_orient_matrix_UB_12 0.0061218000
_diffrn_orient_matrix_UB_13 -0.0531390000
_diffrn_orient_matrix_UB_21 0.0883293000
_diffrn_orient_matrix_UB_22 0.0083370000
_diffrn_orient_matrix_UB_23 -0.0175635000
_diffrn_orient_matrix_UB_31 0.0039345000
_diffrn_orient_matrix_UB_32 -0.1276179000
_diffrn_orient_matrix_UB_33 -0.0037319000
_diffrn_radiation_monochromator 'multi-layer mirror'
_diffrn_radiation_probe x-ray
_diffrn_radiation_type CuK\a
_diffrn_radiation_wavelength 1.54184
_diffrn_radiation_xray_symbol K-L~2,3~
_diffrn_reflns_av_R_equivalents 0.0340
_diffrn_reflns_av_unetI/netI 0.0303
_diffrn_reflns_Laue_measured_fraction_full 0.995
_diffrn_reflns_Laue_measured_fraction_max 0.964
_diffrn_reflns_limit_h_max 19
_diffrn_reflns_limit_h_min -19
_diffrn_reflns_limit_k_max 10
_diffrn_reflns_limit_k_min -14
_diffrn_reflns_limit_l_max 33
_diffrn_reflns_limit_l_min -33
_diffrn_reflns_number 51877
_diffrn_reflns_point_group_measured_fraction_full 0.995
_diffrn_reflns_point_group_measured_fraction_max 0.964
_diffrn_reflns_theta_full 67.684
_diffrn_reflns_theta_max 75.127
_diffrn_reflns_theta_min 2.751
_diffrn_source 'rotating-anode X-ray tube'
_diffrn_source_type 'PhotonJet-R X-ray Source'
_exptl_absorpt_coefficient_mu 0.854
_exptl_absorpt_correction_T_max 1.000
_exptl_absorpt_correction_T_min 0.917
_exptl_absorpt_correction_type gaussian
_exptl_absorpt_process_details
;
 CrysAlisPro 1.171.43.89a (Rigaku Oxford Diffraction, 2023) Numerical 
 absorption correction based on gaussian integration over a multifaceted 
 crystal model Empirical absorption correction using spherical harmonics, 
 implemented in SCALE3 ABSPACK scaling algorithm.
;
_exptl_crystal_colour 'clear yellow'
_exptl_crystal_density_diffrn 1.092
_exptl_crystal_description block
_exptl_crystal_F_000 1888
_exptl_crystal_preparation
;
 For data collection the crystal was immersed in a film of perfluoropolyether 
 oil, mounted on a polyimide loop and transferred to stream of cold nitrogen 
 (Oxford Cryostream 800).
;
_exptl_crystal_size_max 0.12
_exptl_crystal_size_mid 0.1
_exptl_crystal_size_min 0.08
_refine_diff_density_max 0.255
_refine_diff_density_min -0.318
_refine_diff_density_rms 0.039
_refine_ls_extinction_method none
_refine_ls_goodness_of_fit_ref 1.015
_refine_ls_hydrogen_treatment constr
_refine_ls_matrix_type full
_refine_ls_number_parameters 595
_refine_ls_number_reflns 10588
_refine_ls_number_restraints 0
_refine_ls_restrained_S_all 1.015
_refine_ls_R_factor_all 0.0572
_refine_ls_R_factor_gt 0.0435
_refine_ls_shift/su_max 0.001
_refine_ls_shift/su_mean 0.000
_refine_ls_structure_factor_coef Fsqd
_refine_ls_weighting_details
;
 w=1/[\s^2^(Fo^2^)+(0.0485P)^2^+2.4140P] where P=(Fo^2^+2Fc^2^)/3
;
_refine_ls_weighting_scheme calc
_refine_ls_wR_factor_gt 0.1029
_refine_ls_wR_factor_ref 0.1095
_reflns_Friedel_coverage 0.000
_reflns_number_gt 8605
_reflns_number_total 10588
_reflns_threshold_expression 'I > 2\s(I)'
_cod_data_source_file d6sc01836j2.cif
_cod_data_source_block 3b
_cod_depositor_comments 'Adding full bibliography for 1577031--1577035.cif.'
_cod_database_code 1577034
_shelx_shelxl_version_number 2019/1
_shelx_space_group_comment
;
 The symmetry employed for this shelxl refinement is uniquely defined by the 
 following loop, which should always be used as a source of symmetry 
 information in preference to the above space-group names. They are only 
 intended as comments.
;
_shelx_estimated_absorpt_t_max 0.935
_shelx_estimated_absorpt_t_min 0.904
_olex2_refinement_description
;
1.a Ternary CH refined with riding coordinates:
 C26(H26), C28(H28), C32(H32), C34(H34), C36(H36), C38(H38)
1.b Aromatic/amide H refined with riding coordinates:
 C8(H8), C9(H9), C10(H10), C15(H15), C16(H16), C17(H17), C21(H21), C22(H22),
 C23(H23)
1.c Idealised Me refined as rotating group:
 C12(H12A,H12B,H12C), C25(H25A,H25B,H25C), C27(H27A,H27B,H27C), C29(H29A,H29B,
 H29C), C30(H30A,H30B,H30C), C31(H31A,H31B,H31C), C33(H33A,H33B,H33C), C35(H35A,
 H35B,H35C), C37(H37A,H37B,H37C), C39(H39A,H39B,H39C), C40(H40A,H40B,H40C),
 C41(H41A,H41B,H41C), C42(H42A,H42B,H42C), C43(H43A,H43B,H43C), C44(H44A,H44B,
 H44C), C45(H45A,H45B,H45C), C46(H46A,H46B,H46C), C47(H47A,H47B,H47C)
1.d Boron cage BH refined with riding coordinates:
 B1(H1), B2(H2), B3(H3A), B4(H4), B5(H5), B6(H6), B7(H7), B8(H8A), B9(H9A),
 B10(H10A)
;
_olex2_submission_special_instructions 'No special instructions were received'

loop_
_space_group_symop_operation_xyz
'x, y, z'
'-x, y+1/2, -z+1/2'
'-x, -y, -z'
'x, -y-1/2, z-1/2'

loop_
_atom_site_label
_atom_site_type_symbol
_atom_site_fract_x
_atom_site_fract_y
_atom_site_fract_z
_atom_site_U_iso_or_equiv
_atom_site_adp_type
_atom_site_occupancy
_atom_site_site_symmetry_order
_atom_site_calc_flag
_atom_site_refinement_flags_posn
_atom_site_refinement_flags_adp
_atom_site_refinement_flags_occupancy
_atom_site_disorder_assembly
_atom_site_disorder_group
Si1 Si 0.96712(3) 0.76644(4) 0.70686(2) 0.03074(11) Uani 1 1 d . . . . .
N1 N 0.72335(8) 0.63766(11) 0.58651(5) 0.0237(3) Uani 1 1 d . . . . .
C1 C 0.89237(9) 0.63780(13) 0.60707(5) 0.0232(3) Uani 1 1 d . . . . .
B1 B 0.98724(12) 0.46334(16) 0.57268(7) 0.0279(4) Uani 1 1 d . . . . .
H1 H 0.994313 0.396246 0.545116 0.034 Uiso 1 1 calc R U . . .
Si2 Si 0.67698(3) 0.56280(4) 0.53580(2) 0.02516(10) Uani 1 1 d . . . . .
N2 N 0.81809(8) 0.86988(11) 0.52526(5) 0.0237(3) Uani 1 1 d . . . . .
C2 C 0.96822(10) 0.65996(13) 0.65454(6) 0.0255(3) Uani 1 1 d . . . . .
B2 B 1.04825(11) 0.58714(16) 0.57378(7) 0.0268(4) Uani 1 1 d . . . . .
H2 H 1.095562 0.602550 0.546766 0.032 Uiso 1 1 calc R U . . .
N3 N 0.74328(8) 0.88176(11) 0.64163(5) 0.0240(3) Uani 1 1 d . . . . .
C3 C 0.74939(9) 0.77870(13) 0.63226(5) 0.0224(3) Uani 1 1 d . . . . .
B3 B 1.06417(12) 0.48622(16) 0.62108(7) 0.0296(4) Uani 1 1 d . . . . .
H3A H 1.121954 0.434306 0.625450 0.036 Uiso 1 1 calc R U . . .
N4 N 0.62588(8) 0.66805(11) 0.65224(5) 0.0259(3) Uani 1 1 d . . . . .
C4 C 0.68664(9) 0.68687(12) 0.62671(5) 0.0229(3) Uani 1 1 d . . . . .
B4 B 0.96454(12) 0.43301(16) 0.63382(7) 0.0299(4) Uani 1 1 d . . . . .
H4 H 0.956425 0.345885 0.646967 0.036 Uiso 1 1 calc R U . . .
C5 C 0.81749(9) 0.79534(13) 0.55138(6) 0.0237(3) Uani 1 1 d . . . . .
B5 B 1.01256(12) 0.53611(16) 0.67175(7) 0.0291(4) Uani 1 1 d . . . . .
H5 H 1.036275 0.517247 0.710132 0.035 Uiso 1 1 calc R U . . .
C6 C 0.82005(9) 0.96766(13) 0.49707(6) 0.0250(3) Uani 1 1 d . . . . .
B6 B 0.88897(12) 0.49851(15) 0.59350(7) 0.0266(4) Uani 1 1 d . . . . .
H6 H 0.830814 0.454238 0.579605 0.032 Uiso 1 1 calc R U . . .
C7 C 0.78235(10) 0.96548(13) 0.44954(6) 0.0269(3) Uani 1 1 d . . . . .
B7 B 1.06443(11) 0.62989(16) 0.63501(7) 0.0280(4) Uani 1 1 d . . . . .
H7 H 1.123023 0.673519 0.648642 0.034 Uiso 1 1 calc R U . . .
C8 C 0.78672(10) 1.06340(14) 0.42292(6) 0.0316(4) Uani 1 1 d . . . . .
H8 H 0.763128 1.065839 0.390274 0.038 Uiso 1 1 calc R U . . .
B8 B 0.98666(11) 0.69723(15) 0.59629(6) 0.0247(4) Uani 1 1 d . . . . .
H8A H 0.992263 0.786106 0.584905 0.030 Uiso 1 1 calc R U . . .
C9 C 0.82489(11) 1.15718(15) 0.44325(7) 0.0346(4) Uani 1 1 d . . . . .
H9 H 0.827130 1.223022 0.424365 0.041 Uiso 1 1 calc R U . . .
B9 B 0.90397(12) 0.54540(16) 0.65463(7) 0.0273(4) Uani 1 1 d . . . . .
H9A H 0.855407 0.534718 0.681296 0.033 Uiso 1 1 calc R U . . .
C10 C 0.85987(10) 1.15654(14) 0.49069(7) 0.0329(4) Uani 1 1 d . . . . .
H10 H 0.885102 1.222262 0.503997 0.039 Uiso 1 1 calc R U . . .
B10 B 0.94042(11) 0.59414(15) 0.55713(6) 0.0249(4) Uani 1 1 d . . . . .
H10A H 0.916498 0.614331 0.518920 0.030 Uiso 1 1 calc R U . . .
C11 C 0.85867(10) 1.06119(13) 0.51924(6) 0.0278(3) Uani 1 1 d . . . . .
B11 B 0.80501(11) 0.70787(14) 0.59522(6) 0.0225(3) Uani 1 1 d . . . . .
C12 C 0.93873(11) 0.90624(15) 0.68308(6) 0.0351(4) Uani 1 1 d . . . . .
H12A H 0.939159 0.959117 0.710154 0.053 Uiso 1 1 calc R U . . .
H12B H 0.882954 0.903770 0.666255 0.053 Uiso 1 1 calc R U . . .
H12C H 0.979037 0.929881 0.660224 0.053 Uiso 1 1 calc R U . . .
C13 C 0.66998(9) 0.93349(13) 0.65804(6) 0.0256(3) Uani 1 1 d . . . . .
C14 C 0.62369(10) 1.00092(13) 0.62416(6) 0.0268(3) Uani 1 1 d . . . . .
C15 C 0.55652(10) 1.06038(14) 0.63976(7) 0.0333(4) Uani 1 1 d . . . . .
H15 H 0.524021 1.104937 0.617085 0.040 Uiso 1 1 calc R U . . .
C16 C 0.53611(11) 1.05592(15) 0.68765(7) 0.0350(4) Uani 1 1 d . . . . .
H16 H 0.489882 1.096709 0.697666 0.042 Uiso 1 1 calc R U . . .
C17 C 0.58346(11) 0.99175(16) 0.72070(7) 0.0371(4) Uani 1 1 d . . . . .
H17 H 0.569894 0.989658 0.753662 0.045 Uiso 1 1 calc R U . . .
C18 C 0.65092(11) 0.92982(15) 0.70668(6) 0.0340(4) Uani 1 1 d . . . . .
C19 C 0.56711(10) 0.58071(13) 0.64504(6) 0.0273(3) Uani 1 1 d . . . . .
C20 C 0.48456(10) 0.61147(14) 0.63101(6) 0.0291(4) Uani 1 1 d . . . . .
C21 C 0.42506(11) 0.52826(16) 0.62377(6) 0.0355(4) Uani 1 1 d . . . . .
H21 H 0.369555 0.547350 0.612834 0.043 Uiso 1 1 calc R U . . .
C22 C 0.44561(12) 0.41834(16) 0.63227(7) 0.0391(4) Uani 1 1 d . . . . .
H22 H 0.404743 0.362145 0.626123 0.047 Uiso 1 1 calc R U . . .
C23 C 0.52548(12) 0.38959(15) 0.64971(7) 0.0371(4) Uani 1 1 d . . . . .
H23 H 0.537990 0.313953 0.656941 0.045 Uiso 1 1 calc R U . . .
C24 C 0.58805(11) 0.46933(14) 0.65690(6) 0.0318(4) Uani 1 1 d . . . . .
C25 C 0.65707(11) 0.41332(14) 0.54750(6) 0.0341(4) Uani 1 1 d . . . . .
H25A H 0.610291 0.406343 0.568077 0.051 Uiso 1 1 calc R U . . .
H25B H 0.706872 0.379769 0.564086 0.051 Uiso 1 1 calc R U . . .
H25C H 0.643537 0.375061 0.516506 0.051 Uiso 1 1 calc R U . . .
C26 C 0.73954(10) 0.86280(14) 0.42784(6) 0.0292(3) Uani 1 1 d . . . . .
H26 H 0.722541 0.816091 0.455440 0.035 Uiso 1 1 calc R U . . .
C27 C 0.66092(12) 0.89165(16) 0.39612(8) 0.0434(5) Uani 1 1 d . . . . .
H27A H 0.625402 0.939942 0.414346 0.065 Uiso 1 1 calc R U . . .
H27B H 0.630698 0.823279 0.386852 0.065 Uiso 1 1 calc R U . . .
H27C H 0.676105 0.930301 0.366746 0.065 Uiso 1 1 calc R U . . .
C28 C 0.89797(10) 1.06180(14) 0.57106(6) 0.0305(4) Uani 1 1 d . . . . .
H28 H 0.889898 0.986469 0.585294 0.037 Uiso 1 1 calc R U . . .
C29 C 0.99139(11) 1.08328(18) 0.57157(7) 0.0452(5) Uani 1 1 d . . . . .
H29A H 1.015736 1.083431 0.605256 0.068 Uiso 1 1 calc R U . . .
H29B H 1.000995 1.155531 0.556553 0.068 Uiso 1 1 calc R U . . .
H29C H 1.017415 1.024677 0.553220 0.068 Uiso 1 1 calc R U . . .
C30 C 0.89907(12) 0.71111(17) 0.75259(6) 0.0417(5) Uani 1 1 d . . . . .
H30A H 0.897093 0.764209 0.779456 0.063 Uiso 1 1 calc R U . . .
H30B H 0.921381 0.640103 0.765169 0.063 Uiso 1 1 calc R U . . .
H30C H 0.842794 0.699775 0.737317 0.063 Uiso 1 1 calc R U . . .
C31 C 1.07505(12) 0.77538(18) 0.73627(7) 0.0462(5) Uani 1 1 d . . . . .
H31A H 1.075178 0.822146 0.765405 0.069 Uiso 1 1 calc R U . . .
H31B H 1.111888 0.807957 0.713368 0.069 Uiso 1 1 calc R U . . .
H31C H 1.094774 0.700719 0.745499 0.069 Uiso 1 1 calc R U . . .
C32 C 0.64560(11) 1.00613(14) 0.57146(6) 0.0302(4) Uani 1 1 d . . . . .
H32 H 0.707102 0.994894 0.571457 0.036 Uiso 1 1 calc R U . . .
C33 C 0.60391(12) 0.91094(15) 0.54237(7) 0.0376(4) Uani 1 1 d . . . . .
H33A H 0.543325 0.919791 0.541244 0.056 Uiso 1 1 calc R U . . .
H33B H 0.619692 0.840073 0.557983 0.056 Uiso 1 1 calc R U . . .
H33C H 0.621910 0.911776 0.509168 0.056 Uiso 1 1 calc R U . . .
C34 C 0.70276(13) 0.8630(2) 0.74452(7) 0.0538(6) Uani 1 1 d . . . . .
H34 H 0.745481 0.821395 0.727258 0.065 Uiso 1 1 calc R U . . .
C35 C 0.65082(17) 0.7782(2) 0.76957(8) 0.0628(7) Uani 1 1 d . . . . .
H35A H 0.609476 0.816794 0.787770 0.094 Uiso 1 1 calc R U . . .
H35B H 0.687110 0.733476 0.792037 0.094 Uiso 1 1 calc R U . . .
H35C H 0.622336 0.729675 0.745083 0.094 Uiso 1 1 calc R U . . .
C36 C 0.46000(10) 0.73334(15) 0.62679(6) 0.0330(4) Uani 1 1 d . . . . .
H36 H 0.511476 0.776782 0.621539 0.040 Uiso 1 1 calc R U . . .
C37 C 0.42828(16) 0.77212(18) 0.67455(8) 0.0568(6) Uani 1 1 d . . . . .
H37A H 0.470998 0.758681 0.701141 0.085 Uiso 1 1 calc R U . . .
H37B H 0.377671 0.730928 0.680735 0.085 Uiso 1 1 calc R U . . .
H37C H 0.415732 0.851758 0.672571 0.085 Uiso 1 1 calc R U . . .
C38 C 0.67526(11) 0.43954(14) 0.67778(7) 0.0348(4) Uani 1 1 d . . . . .
H38 H 0.715520 0.479197 0.657947 0.042 Uiso 1 1 calc R U . . .
C39 C 0.68993(13) 0.48095(17) 0.73017(7) 0.0442(5) Uani 1 1 d . . . . .
H39A H 0.746677 0.462094 0.742788 0.066 Uiso 1 1 calc R U . . .
H39B H 0.649945 0.445545 0.750386 0.066 Uiso 1 1 calc R U . . .
H39C H 0.682562 0.561763 0.730934 0.066 Uiso 1 1 calc R U . . .
C40 C 0.57652(10) 0.62770(15) 0.51339(6) 0.0331(4) Uani 1 1 d . . . . .
H40A H 0.539920 0.632606 0.540161 0.050 Uiso 1 1 calc R U . . .
H40B H 0.549819 0.582242 0.487138 0.050 Uiso 1 1 calc R U . . .
H40C H 0.586900 0.702432 0.501067 0.050 Uiso 1 1 calc R U . . .
C41 C 0.74769(10) 0.56785(14) 0.48531(6) 0.0293(3) Uani 1 1 d . . . . .
H41A H 0.793842 0.515733 0.492138 0.044 Uiso 1 1 calc R U . . .
H41B H 0.769748 0.643305 0.482563 0.044 Uiso 1 1 calc R U . . .
H41C H 0.716655 0.547160 0.454681 0.044 Uiso 1 1 calc R U . . .
C42 C 0.79929(12) 0.79361(16) 0.39949(7) 0.0392(4) Uani 1 1 d . . . . .
H42A H 0.847844 0.772690 0.421126 0.059 Uiso 1 1 calc R U . . .
H42B H 0.817450 0.837466 0.372247 0.059 Uiso 1 1 calc R U . . .
H42C H 0.770819 0.726370 0.386951 0.059 Uiso 1 1 calc R U . . .
C43 C 0.85616(12) 1.14690(17) 0.60266(7) 0.0439(5) Uani 1 1 d . . . . .
H43A H 0.882640 1.144729 0.635864 0.066 Uiso 1 1 calc R U . . .
H43B H 0.796921 1.128948 0.603312 0.066 Uiso 1 1 calc R U . . .
H43C H 0.862187 1.221439 0.589030 0.066 Uiso 1 1 calc R U . . .
C44 C 0.62529(13) 1.11679(15) 0.54607(7) 0.0405(4) Uani 1 1 d . . . . .
H44A H 0.648942 1.177828 0.566205 0.061 Uiso 1 1 calc R U . . .
H44B H 0.564765 1.125745 0.541348 0.061 Uiso 1 1 calc R U . . .
H44C H 0.649151 1.117756 0.514383 0.061 Uiso 1 1 calc R U . . .
C45 C 0.74877(14) 0.9401(3) 0.78112(8) 0.0710(8) Uani 1 1 d . . . . .
H45A H 0.783256 0.895864 0.804739 0.106 Uiso 1 1 calc R U . . .
H45B H 0.708397 0.983294 0.798172 0.106 Uiso 1 1 calc R U . . .
H45C H 0.784314 0.990639 0.764031 0.106 Uiso 1 1 calc R U . . .
C46 C 0.39663(14) 0.75874(19) 0.58463(8) 0.0520(5) Uani 1 1 d . . . . .
H46A H 0.387878 0.839222 0.582338 0.078 Uiso 1 1 calc R U . . .
H46B H 0.343845 0.721991 0.590074 0.078 Uiso 1 1 calc R U . . .
H46C H 0.417286 0.731387 0.554267 0.078 Uiso 1 1 calc R U . . .
C47 C 0.69582(14) 0.31549(16) 0.67625(8) 0.0473(5) Uani 1 1 d . . . . .
H47A H 0.661892 0.275194 0.698516 0.071 Uiso 1 1 calc R U . . .
H47B H 0.754926 0.304368 0.686207 0.071 Uiso 1 1 calc R U . . .
H47C H 0.683827 0.287462 0.643065 0.071 Uiso 1 1 calc R U . . .

loop_
_atom_site_aniso_label
_atom_site_aniso_U_11
_atom_site_aniso_U_22
_atom_site_aniso_U_33
_atom_site_aniso_U_23
_atom_site_aniso_U_13
_atom_site_aniso_U_12
Si1 0.0325(2) 0.0365(3) 0.0229(2) -0.00546(19) 0.00008(17) 0.00437(19)
N1 0.0265(7) 0.0218(6) 0.0230(6) 0.0005(5) 0.0046(5) 0.0003(5)
C1 0.0261(8) 0.0227(8) 0.0212(7) -0.0002(6) 0.0036(6) -0.0016(6)
B1 0.0331(10) 0.0245(9) 0.0264(9) 0.0002(7) 0.0034(7) 0.0040(7)
Si2 0.0292(2) 0.0226(2) 0.0238(2) -0.00133(17) 0.00264(16) -0.00283(17)
N2 0.0254(6) 0.0218(7) 0.0240(7) 0.0008(5) 0.0033(5) -0.0007(5)
C2 0.0266(8) 0.0281(8) 0.0218(7) 0.0012(6) 0.0012(6) 0.0014(6)
B2 0.0281(9) 0.0275(9) 0.0250(9) -0.0005(7) 0.0038(7) 0.0027(7)
N3 0.0268(6) 0.0228(7) 0.0226(6) -0.0011(5) 0.0031(5) 0.0015(5)
C3 0.0251(7) 0.0237(8) 0.0184(7) 0.0009(6) 0.0011(6) 0.0001(6)
B3 0.0324(10) 0.0289(10) 0.0277(9) 0.0015(8) 0.0026(7) 0.0049(8)
N4 0.0268(7) 0.0234(7) 0.0279(7) 0.0006(5) 0.0056(5) -0.0010(5)
C4 0.0271(8) 0.0200(7) 0.0218(7) 0.0012(6) 0.0022(6) 0.0019(6)
B4 0.0354(10) 0.0261(10) 0.0283(9) 0.0032(8) 0.0021(8) 0.0016(8)
C5 0.0229(7) 0.0242(8) 0.0241(8) -0.0034(6) 0.0024(6) 0.0006(6)
B5 0.0319(10) 0.0303(10) 0.0250(9) 0.0028(8) 0.0019(7) 0.0048(8)
C6 0.0261(8) 0.0205(8) 0.0292(8) 0.0051(6) 0.0073(6) 0.0007(6)
B6 0.0332(10) 0.0210(9) 0.0259(9) 0.0011(7) 0.0039(7) 0.0009(7)
C7 0.0255(8) 0.0264(8) 0.0291(8) 0.0032(7) 0.0051(6) 0.0023(6)
B7 0.0272(9) 0.0310(10) 0.0262(9) 0.0003(8) 0.0034(7) 0.0040(7)
C8 0.0326(9) 0.0323(9) 0.0301(9) 0.0075(7) 0.0026(7) 0.0005(7)
B8 0.0270(9) 0.0248(9) 0.0227(9) 0.0005(7) 0.0046(7) 0.0000(7)
C9 0.0339(9) 0.0276(9) 0.0425(10) 0.0109(8) 0.0046(7) -0.0028(7)
B9 0.0313(9) 0.0275(10) 0.0234(9) 0.0030(7) 0.0036(7) 0.0001(7)
C10 0.0330(9) 0.0250(9) 0.0410(10) 0.0041(7) 0.0045(7) -0.0047(7)
B10 0.0290(9) 0.0247(9) 0.0214(8) -0.0004(7) 0.0051(7) 0.0020(7)
C11 0.0262(8) 0.0257(8) 0.0322(9) 0.0011(7) 0.0061(6) -0.0009(6)
B11 0.0252(8) 0.0216(9) 0.0211(8) 0.0005(7) 0.0034(7) -0.0012(7)
C12 0.0373(9) 0.0351(10) 0.0324(9) -0.0094(8) -0.0008(7) -0.0031(7)
C13 0.0251(8) 0.0221(8) 0.0299(8) -0.0043(6) 0.0037(6) -0.0016(6)
C14 0.0276(8) 0.0209(8) 0.0321(9) -0.0026(7) 0.0028(6) -0.0019(6)
C15 0.0316(9) 0.0269(9) 0.0411(10) -0.0010(7) 0.0009(7) 0.0035(7)
C16 0.0307(9) 0.0312(9) 0.0441(10) -0.0049(8) 0.0088(7) 0.0055(7)
C17 0.0375(10) 0.0428(11) 0.0322(9) -0.0057(8) 0.0096(7) 0.0069(8)
C18 0.0331(9) 0.0401(10) 0.0291(9) -0.0023(8) 0.0050(7) 0.0071(8)
C19 0.0325(8) 0.0271(8) 0.0234(8) -0.0025(6) 0.0085(6) -0.0052(7)
C20 0.0316(8) 0.0331(9) 0.0236(8) -0.0005(7) 0.0077(6) -0.0052(7)
C21 0.0350(9) 0.0425(11) 0.0295(9) 0.0004(8) 0.0053(7) -0.0098(8)
C22 0.0446(10) 0.0374(10) 0.0365(10) -0.0040(8) 0.0107(8) -0.0186(8)
C23 0.0491(11) 0.0260(9) 0.0380(10) 0.0004(7) 0.0153(8) -0.0070(8)
C24 0.0387(9) 0.0279(9) 0.0302(9) -0.0003(7) 0.0129(7) -0.0028(7)
C25 0.0426(10) 0.0272(9) 0.0324(9) -0.0026(7) 0.0028(7) -0.0078(7)
C26 0.0326(8) 0.0263(8) 0.0287(8) 0.0003(7) 0.0028(7) 0.0002(7)
C27 0.0449(11) 0.0311(10) 0.0518(12) -0.0023(9) -0.0130(9) 0.0017(8)
C28 0.0328(9) 0.0266(9) 0.0322(9) -0.0006(7) 0.0024(7) -0.0043(7)
C29 0.0341(10) 0.0584(13) 0.0427(11) 0.0088(10) 0.0007(8) -0.0047(9)
C30 0.0502(11) 0.0489(12) 0.0267(9) -0.0012(8) 0.0072(8) 0.0111(9)
C31 0.0431(11) 0.0563(13) 0.0378(10) -0.0185(10) -0.0066(8) 0.0074(9)
C32 0.0324(9) 0.0267(9) 0.0317(9) 0.0022(7) 0.0028(7) 0.0019(7)
C33 0.0484(11) 0.0322(10) 0.0324(9) -0.0019(8) 0.0047(8) -0.0013(8)
C34 0.0531(12) 0.0840(17) 0.0249(9) 0.0026(10) 0.0079(8) 0.0349(12)
C35 0.0992(19) 0.0590(14) 0.0314(11) 0.0059(10) 0.0140(11) 0.0352(14)
C36 0.0289(9) 0.0339(9) 0.0365(9) 0.0022(8) 0.0051(7) -0.0014(7)
C37 0.0878(17) 0.0394(12) 0.0445(12) -0.0072(10) 0.0142(11) 0.0068(11)
C38 0.0409(10) 0.0265(9) 0.0382(10) 0.0045(7) 0.0112(8) 0.0016(7)
C39 0.0493(11) 0.0392(11) 0.0438(11) 0.0025(9) 0.0017(9) 0.0034(9)
C40 0.0307(9) 0.0382(10) 0.0301(9) -0.0040(7) 0.0005(7) -0.0023(7)
C41 0.0346(9) 0.0286(9) 0.0247(8) -0.0023(7) 0.0022(7) -0.0018(7)
C42 0.0433(10) 0.0359(10) 0.0396(10) -0.0051(8) 0.0104(8) 0.0019(8)
C43 0.0472(11) 0.0416(11) 0.0428(11) -0.0136(9) 0.0014(9) -0.0024(9)
C44 0.0526(11) 0.0295(10) 0.0394(10) 0.0057(8) 0.0032(8) 0.0013(8)
C45 0.0450(12) 0.130(3) 0.0370(12) 0.0053(14) -0.0026(10) 0.0101(14)
C46 0.0537(12) 0.0512(13) 0.0491(12) -0.0068(10) -0.0087(10) 0.0192(10)
C47 0.0591(13) 0.0323(10) 0.0510(12) 0.0056(9) 0.0082(10) 0.0072(9)

loop_
_atom_type_symbol
_atom_type_description
_atom_type_scat_dispersion_real
_atom_type_scat_dispersion_imag
_atom_type_scat_source
C C 0.0181 0.0091 'International Tables Vol C Tables 4.2.6.8 and 6.1.1.4'
H H 0.0000 0.0000 'International Tables Vol C Tables 4.2.6.8 and 6.1.1.4'
B B 0.0090 0.0039 'International Tables Vol C Tables 4.2.6.8 and 6.1.1.4'
N N 0.0311 0.0180 'International Tables Vol C Tables 4.2.6.8 and 6.1.1.4'
Si Si 0.2541 0.3302 'International Tables Vol C Tables 4.2.6.8 and 6.1.1.4'

loop_
_exptl_crystal_face_index_h
_exptl_crystal_face_index_k
_exptl_crystal_face_index_l
_exptl_crystal_face_perp_dist
1 -1 -1 0.0532
-1 1 1 0.0624
-1 -1 0 0.0508
-1 0 0 0.0514
1 0 0 0.0450
-1 1 0 0.0572
-1 -1 -1 0.0481
1 1 1 0.0526
1 -1 1 0.0584
1 0 1 0.0422
-1 0 -1 0.0468
-1 1 -1 0.0578
0 -1 -1 0.0505
0 1 1 0.0513
0 0 -1 0.0294
0 0 1 0.0551
0 -1 1 0.0603
0 1 -1 0.0496
-1 -1 1 0.0597
1 1 -1 0.0506
1 0 -1 0.0433
-1 0 1 0.0663

loop_
_geom_angle_atom_site_label_1
_geom_angle_atom_site_label_2
_geom_angle_atom_site_label_3
_geom_angle
_geom_angle_site_symmetry_1
_geom_angle_site_symmetry_3
_geom_angle_publ_flag
C12 Si1 C2 110.80(7) . . ?
C12 Si1 C30 115.08(9) . . ?
C12 Si1 C31 107.39(9) . . ?
C30 Si1 C2 107.95(8) . . ?
C30 Si1 C31 107.76(9) . . ?
C31 Si1 C2 107.58(8) . . ?
C4 N1 Si2 130.34(10) . . ?
C4 N1 B11 92.86(11) . . ?
B11 N1 Si2 133.75(10) . . ?
B6 C1 C2 108.78(12) . . ?
B6 C1 B8 112.41(12) . . ?
B6 C1 B9 62.24(10) . . ?
B8 C1 C2 59.24(9) . . ?
B9 C1 C2 59.77(10) . . ?
B9 C1 B8 110.67(12) . . ?
B10 C1 C2 108.44(11) . . ?
B10 C1 B6 62.25(10) . . ?
B10 C1 B8 62.05(10) . . ?
B10 C1 B9 112.63(12) . . ?
B11 C1 C2 127.55(12) . . ?
B11 C1 B6 116.26(12) . . ?
B11 C1 B8 120.18(12) . . ?
B11 C1 B9 121.55(12) . . ?
B11 C1 B10 115.34(12) . . ?
B2 B1 H1 122.0 . . ?
B2 B1 B4 107.82(13) . . ?
B3 B1 H1 121.4 . . ?
B3 B1 B2 60.28(11) . . ?
B3 B1 B4 60.27(11) . . ?
B3 B1 B6 108.07(13) . . ?
B3 B1 B10 107.63(13) . . ?
B4 B1 H1 122.0 . . ?
B6 B1 H1 122.0 . . ?
B6 B1 B2 107.41(13) . . ?
B6 B1 B4 59.58(10) . . ?
B6 B1 B10 59.72(10) . . ?
B10 B1 H1 122.4 . . ?
B10 B1 B2 59.32(10) . . ?
B10 B1 B4 107.08(13) . . ?
N1 Si2 C25 114.93(7) . . ?
N1 Si2 C40 110.58(7) . . ?
N1 Si2 C41 108.99(7) . . ?
C25 Si2 C40 107.84(8) . . ?
C25 Si2 C41 106.50(8) . . ?
C40 Si2 C41 107.70(8) . . ?
C5 N2 C6 174.68(15) . . ?
C1 C2 Si1 128.11(10) . . ?
B5 C2 Si1 113.57(10) . . ?
B5 C2 C1 109.31(12) . . ?
B5 C2 B7 62.20(11) . . ?
B5 C2 B8 113.01(12) . . ?
B5 C2 B9 62.59(11) . . ?
B7 C2 Si1 115.67(11) . . ?
B7 C2 C1 109.36(12) . . ?
B7 C2 B9 112.85(13) . . ?
B8 C2 Si1 122.53(11) . . ?
B8 C2 C1 59.89(9) . . ?
B8 C2 B7 62.46(10) . . ?
B8 C2 B9 110.92(12) . . ?
B9 C2 Si1 119.37(10) . . ?
B9 C2 C1 59.42(9) . . ?
B1 B2 H2 121.9 . . ?
B1 B2 B3 59.54(11) . . ?
B1 B2 B8 107.71(12) . . ?
B3 B2 H2 122.0 . . ?
B3 B2 B8 107.64(13) . . ?
B7 B2 B1 107.54(13) . . ?
B7 B2 H2 121.9 . . ?
B7 B2 B3 59.85(11) . . ?
B7 B2 B8 59.99(10) . . ?
B7 B2 B10 107.84(12) . . ?
B8 B2 H2 122.0 . . ?
B10 B2 B1 60.34(10) . . ?
B10 B2 H2 121.7 . . ?
B10 B2 B3 107.86(13) . . ?
B10 B2 B8 59.68(10) . . ?
C3 N3 C13 124.32(13) . . ?
N3 C3 C4 132.69(14) . . ?
N3 C3 B11 133.22(14) . . ?
C4 C3 B11 87.10(11) . . ?
B1 B3 B2 60.18(10) . . ?
B1 B3 H3A 121.5 . . ?
B1 B3 B4 60.30(11) . . ?
B1 B3 B5 107.49(13) . . ?
B2 B3 H3A 122.0 . . ?
B2 B3 B4 107.77(13) . . ?
B4 B3 H3A 122.0 . . ?
B5 B3 B2 107.02(13) . . ?
B5 B3 H3A 122.5 . . ?
B5 B3 B4 59.20(11) . . ?
B7 B3 B1 107.75(13) . . ?
B7 B3 B2 59.47(10) . . ?
B7 B3 H3A 122.2 . . ?
B7 B3 B4 107.13(13) . . ?
B7 B3 B5 59.66(11) . . ?
C4 N4 C19 126.15(14) . . ?
N1 C4 C3 93.99(12) . . ?
N4 C4 N1 137.78(15) . . ?
N4 C4 C3 128.21(14) . . ?
B1 B4 H4 122.2 . . ?
B3 B4 B1 59.43(11) . . ?
B3 B4 H4 121.8 . . ?
B5 B4 B1 107.64(13) . . ?
B5 B4 B3 60.25(11) . . ?
B5 B4 H4 121.6 . . ?
B5 B4 B6 108.00(13) . . ?
B5 B4 B9 60.21(11) . . ?
B6 B4 B1 59.85(10) . . ?
B6 B4 B3 107.62(13) . . ?
B6 B4 H4 121.9 . . ?
B6 B4 B9 59.87(10) . . ?
B9 B4 B1 107.64(13) . . ?
B9 B4 B3 108.19(13) . . ?
B9 B4 H4 121.7 . . ?
N2 C5 B11 167.61(15) . . ?
C2 B5 B3 106.68(13) . . ?
C2 B5 B4 107.11(13) . . ?
C2 B5 H5 123.1 . . ?
C2 B5 B7 59.25(10) . . ?
C2 B5 B9 59.24(10) . . ?
B3 B5 H5 121.7 . . ?
B4 B5 B3 60.55(11) . . ?
B4 B5 H5 121.4 . . ?
B4 B5 B7 108.37(13) . . ?
B4 B5 B9 60.57(11) . . ?
B7 B5 B3 59.86(11) . . ?
B7 B5 H5 121.8 . . ?
B7 B5 B9 107.80(13) . . ?
B9 B5 B3 108.70(13) . . ?
B9 B5 H5 121.4 . . ?
C7 C6 N2 118.18(14) . . ?
C7 C6 C11 124.64(14) . . ?
C11 C6 N2 117.17(14) . . ?
C1 B6 B1 106.76(13) . . ?
C1 B6 B4 106.79(13) . . ?
C1 B6 H6 123.4 . . ?
C1 B6 B9 58.90(10) . . ?
C1 B6 B10 58.71(10) . . ?
B1 B6 H6 121.3 . . ?
B1 B6 B9 108.73(13) . . ?
B4 B6 B1 60.56(11) . . ?
B4 B6 H6 121.4 . . ?
B4 B6 B9 60.54(11) . . ?
B4 B6 B10 108.36(13) . . ?
B9 B6 H6 121.7 . . ?
B10 B6 B1 60.38(10) . . ?
B10 B6 H6 122.0 . . ?
B10 B6 B9 107.10(13) . . ?
C6 C7 C26 122.42(14) . . ?
C8 C7 C6 116.15(15) . . ?
C8 C7 C26 121.43(15) . . ?
C2 B7 B2 106.80(13) . . ?
C2 B7 B3 106.63(13) . . ?
C2 B7 B5 58.55(10) . . ?
C2 B7 H7 123.7 . . ?
C2 B7 B8 58.67(9) . . ?
B2 B7 B3 60.67(11) . . ?
B2 B7 B5 108.61(14) . . ?
B2 B7 H7 121.2 . . ?
B2 B7 B8 60.83(10) . . ?
B3 B7 H7 121.2 . . ?
B3 B7 B8 108.94(13) . . ?
B5 B7 B3 60.48(11) . . ?
B5 B7 H7 122.0 . . ?
B5 B7 B8 106.99(13) . . ?
B8 B7 H7 121.7 . . ?
C7 C8 H8 119.5 . . ?
C9 C8 C7 121.03(16) . . ?
C9 C8 H8 119.5 . . ?
C1 B8 B2 105.70(12) . . ?
C1 B8 B7 107.32(12) . . ?
C1 B8 H8A 122.3 . . ?
C1 B8 B10 58.60(9) . . ?
C2 B8 C1 60.87(9) . . ?
C2 B8 B2 105.65(12) . . ?
C2 B8 B7 58.87(10) . . ?
C2 B8 H8A 122.4 . . ?
C2 B8 B10 107.01(12) . . ?
B2 B8 H8A 123.4 . . ?
B7 B8 B2 59.18(10) . . ?
B7 B8 H8A 122.3 . . ?
B10 B8 B2 59.37(10) . . ?
B10 B8 B7 106.94(13) . . ?
B10 B8 H8A 122.5 . . ?
C8 C9 H9 119.5 . . ?
C8 C9 C10 121.00(16) . . ?
C10 C9 H9 119.5 . . ?
C1 B9 C2 60.80(9) . . ?
C1 B9 B4 106.01(12) . . ?
C1 B9 B5 106.92(13) . . ?
C1 B9 B6 58.86(10) . . ?
C1 B9 H9A 122.2 . . ?
C2 B9 B4 105.20(13) . . ?
C2 B9 B5 58.17(10) . . ?
C2 B9 B6 106.95(12) . . ?
C2 B9 H9A 122.8 . . ?
B4 B9 H9A 123.3 . . ?
B5 B9 B4 59.22(11) . . ?
B5 B9 H9A 122.7 . . ?
B6 B9 B4 59.59(10) . . ?
B6 B9 B5 106.99(13) . . ?
B6 B9 H9A 122.3 . . ?
C9 C10 H10 119.5 . . ?
C9 C10 C11 121.08(16) . . ?
C11 C10 H10 119.5 . . ?
C1 B10 B1 106.65(12) . . ?
C1 B10 B2 107.55(12) . . ?
C1 B10 B6 59.04(9) . . ?
C1 B10 B8 59.35(9) . . ?
C1 B10 H10A 123.0 . . ?
B1 B10 H10A 121.8 . . ?
B2 B10 B1 60.34(10) . . ?
B2 B10 B6 108.37(13) . . ?
B2 B10 B8 60.95(10) . . ?
B2 B10 H10A 121.1 . . ?
B6 B10 B1 59.90(10) . . ?
B6 B10 H10A 122.0 . . ?
B8 B10 B1 108.71(13) . . ?
B8 B10 B6 107.68(12) . . ?
B8 B10 H10A 121.3 . . ?
C6 C11 C28 123.59(14) . . ?
C10 C11 C6 116.08(15) . . ?
C10 C11 C28 120.33(15) . . ?
N1 B11 C1 116.63(13) . . ?
N1 B11 C3 83.34(11) . . ?
N1 B11 C5 112.62(13) . . ?
C3 B11 C1 129.59(13) . . ?
C5 B11 C1 109.03(12) . . ?
C5 B11 C3 103.23(12) . . ?
Si1 C12 H12A 109.5 . . ?
Si1 C12 H12B 109.5 . . ?
Si1 C12 H12C 109.5 . . ?
H12A C12 H12B 109.5 . . ?
H12A C12 H12C 109.5 . . ?
H12B C12 H12C 109.5 . . ?
C14 C13 N3 116.61(14) . . ?
C18 C13 N3 122.19(14) . . ?
C18 C13 C14 120.68(15) . . ?
C13 C14 C32 120.48(14) . . ?
C15 C14 C13 118.50(15) . . ?
C15 C14 C32 121.01(15) . . ?
C14 C15 H15 119.3 . . ?
C16 C15 C14 121.34(16) . . ?
C16 C15 H15 119.3 . . ?
C15 C16 H16 120.3 . . ?
C17 C16 C15 119.44(16) . . ?
C17 C16 H16 120.3 . . ?
C16 C17 H17 119.3 . . ?
C16 C17 C18 121.31(17) . . ?
C18 C17 H17 119.3 . . ?
C13 C18 C34 121.77(15) . . ?
C17 C18 C13 118.69(16) . . ?
C17 C18 C34 119.52(16) . . ?
C20 C19 N4 116.80(14) . . ?
C20 C19 C24 121.14(15) . . ?
C24 C19 N4 121.65(15) . . ?
C19 C20 C36 120.66(15) . . ?
C21 C20 C19 118.52(16) . . ?
C21 C20 C36 120.72(16) . . ?
C20 C21 H21 119.6 . . ?
C22 C21 C20 120.81(17) . . ?
C22 C21 H21 119.6 . . ?
C21 C22 H22 119.9 . . ?
C21 C22 C23 120.26(17) . . ?
C23 C22 H22 119.9 . . ?
C22 C23 H23 119.3 . . ?
C22 C23 C24 121.38(17) . . ?
C24 C23 H23 119.3 . . ?
C19 C24 C38 120.56(15) . . ?
C23 C24 C19 117.50(17) . . ?
C23 C24 C38 121.93(16) . . ?
Si2 C25 H25A 109.5 . . ?
Si2 C25 H25B 109.5 . . ?
Si2 C25 H25C 109.5 . . ?
H25A C25 H25B 109.5 . . ?
H25A C25 H25C 109.5 . . ?
H25B C25 H25C 109.5 . . ?
C7 C26 H26 107.5 . . ?
C7 C26 C27 111.99(14) . . ?
C7 C26 C42 111.07(14) . . ?
C27 C26 H26 107.5 . . ?
C27 C26 C42 111.02(15) . . ?
C42 C26 H26 107.5 . . ?
C26 C27 H27A 109.5 . . ?
C26 C27 H27B 109.5 . . ?
C26 C27 H27C 109.5 . . ?
H27A C27 H27B 109.5 . . ?
H27A C27 H27C 109.5 . . ?
H27B C27 H27C 109.5 . . ?
C11 C28 H28 107.9 . . ?
C11 C28 C29 110.54(14) . . ?
C11 C28 C43 111.57(14) . . ?
C29 C28 H28 107.9 . . ?
C29 C28 C43 110.91(15) . . ?
C43 C28 H28 107.9 . . ?
C28 C29 H29A 109.5 . . ?
C28 C29 H29B 109.5 . . ?
C28 C29 H29C 109.5 . . ?
H29A C29 H29B 109.5 . . ?
H29A C29 H29C 109.5 . . ?
H29B C29 H29C 109.5 . . ?
Si1 C30 H30A 109.5 . . ?
Si1 C30 H30B 109.5 . . ?
Si1 C30 H30C 109.5 . . ?
H30A C30 H30B 109.5 . . ?
H30A C30 H30C 109.5 . . ?
H30B C30 H30C 109.5 . . ?
Si1 C31 H31A 109.5 . . ?
Si1 C31 H31B 109.5 . . ?
Si1 C31 H31C 109.5 . . ?
H31A C31 H31B 109.5 . . ?
H31A C31 H31C 109.5 . . ?
H31B C31 H31C 109.5 . . ?
C14 C32 H32 107.2 . . ?
C14 C32 C33 110.25(14) . . ?
C14 C32 C44 114.57(14) . . ?
C33 C32 H32 107.2 . . ?
C33 C32 C44 110.08(15) . . ?
C44 C32 H32 107.2 . . ?
C32 C33 H33A 109.5 . . ?
C32 C33 H33B 109.5 . . ?
C32 C33 H33C 109.5 . . ?
H33A C33 H33B 109.5 . . ?
H33A C33 H33C 109.5 . . ?
H33B C33 H33C 109.5 . . ?
C18 C34 H34 107.6 . . ?
C18 C34 C35 112.01(18) . . ?
C18 C34 C45 110.4(2) . . ?
C35 C34 H34 107.6 . . ?
C35 C34 C45 111.47(18) . . ?
C45 C34 H34 107.6 . . ?
C34 C35 H35A 109.5 . . ?
C34 C35 H35B 109.5 . . ?
C34 C35 H35C 109.5 . . ?
H35A C35 H35B 109.5 . . ?
H35A C35 H35C 109.5 . . ?
H35B C35 H35C 109.5 . . ?
C20 C36 H36 107.5 . . ?
C37 C36 C20 109.41(15) . . ?
C37 C36 H36 107.5 . . ?
C46 C36 C20 114.11(15) . . ?
C46 C36 H36 107.5 . . ?
C46 C36 C37 110.47(17) . . ?
C36 C37 H37A 109.5 . . ?
C36 C37 H37B 109.5 . . ?
C36 C37 H37C 109.5 . . ?
H37A C37 H37B 109.5 . . ?
H37A C37 H37C 109.5 . . ?
H37B C37 H37C 109.5 . . ?
C24 C38 H38 107.4 . . ?
C24 C38 C39 110.68(15) . . ?
C24 C38 C47 114.54(16) . . ?
C39 C38 H38 107.4 . . ?
C39 C38 C47 108.99(16) . . ?
C47 C38 H38 107.4 . . ?
C38 C39 H39A 109.5 . . ?
C38 C39 H39B 109.5 . . ?
C38 C39 H39C 109.5 . . ?
H39A C39 H39B 109.5 . . ?
H39A C39 H39C 109.5 . . ?
H39B C39 H39C 109.5 . . ?
Si2 C40 H40A 109.5 . . ?
Si2 C40 H40B 109.5 . . ?
Si2 C40 H40C 109.5 . . ?
H40A C40 H40B 109.5 . . ?
H40A C40 H40C 109.5 . . ?
H40B C40 H40C 109.5 . . ?
Si2 C41 H41A 109.5 . . ?
Si2 C41 H41B 109.5 . . ?
Si2 C41 H41C 109.5 . . ?
H41A C41 H41B 109.5 . . ?
H41A C41 H41C 109.5 . . ?
H41B C41 H41C 109.5 . . ?
C26 C42 H42A 109.5 . . ?
C26 C42 H42B 109.5 . . ?
C26 C42 H42C 109.5 . . ?
H42A C42 H42B 109.5 . . ?
H42A C42 H42C 109.5 . . ?
H42B C42 H42C 109.5 . . ?
C28 C43 H43A 109.5 . . ?
C28 C43 H43B 109.5 . . ?
C28 C43 H43C 109.5 . . ?
H43A C43 H43B 109.5 . . ?
H43A C43 H43C 109.5 . . ?
H43B C43 H43C 109.5 . . ?
C32 C44 H44A 109.5 . . ?
C32 C44 H44B 109.5 . . ?
C32 C44 H44C 109.5 . . ?
H44A C44 H44B 109.5 . . ?
H44A C44 H44C 109.5 . . ?
H44B C44 H44C 109.5 . . ?
C34 C45 H45A 109.5 . . ?
C34 C45 H45B 109.5 . . ?
C34 C45 H45C 109.5 . . ?
H45A C45 H45B 109.5 . . ?
H45A C45 H45C 109.5 . . ?
H45B C45 H45C 109.5 . . ?
C36 C46 H46A 109.5 . . ?
C36 C46 H46B 109.5 . . ?
C36 C46 H46C 109.5 . . ?
H46A C46 H46B 109.5 . . ?
H46A C46 H46C 109.5 . . ?
H46B C46 H46C 109.5 . . ?
C38 C47 H47A 109.5 . . ?
C38 C47 H47B 109.5 . . ?
C38 C47 H47C 109.5 . . ?
H47A C47 H47B 109.5 . . ?
H47A C47 H47C 109.5 . . ?
H47B C47 H47C 109.5 . . ?

loop_
_geom_bond_atom_site_label_1
_geom_bond_atom_site_label_2
_geom_bond_distance
_geom_bond_site_symmetry_2
_geom_bond_publ_flag
Si1 C2 1.9296(17) . ?
Si1 C12 1.8501(19) . ?
Si1 C30 1.8545(19) . ?
Si1 C31 1.8654(19) . ?
N1 Si2 1.7788(13) . ?
N1 C4 1.4230(19) . ?
N1 B11 1.567(2) . ?
C1 C2 1.742(2) . ?
C1 B6 1.717(2) . ?
C1 B8 1.725(2) . ?
C1 B9 1.718(2) . ?
C1 B10 1.711(2) . ?
C1 B11 1.652(2) . ?
B1 H1 1.1200 . ?
B1 B2 1.784(3) . ?
B1 B3 1.772(3) . ?
B1 B4 1.788(3) . ?
B1 B6 1.775(3) . ?
B1 B10 1.784(3) . ?
Si2 C25 1.8594(17) . ?
Si2 C40 1.8602(17) . ?
Si2 C41 1.8638(16) . ?
N2 C5 1.1503(19) . ?
N2 C6 1.4113(19) . ?
C2 B5 1.704(2) . ?
C2 B7 1.717(2) . ?
C2 B8 1.713(2) . ?
C2 B9 1.724(2) . ?
B2 H2 1.1200 . ?
B2 B3 1.785(3) . ?
B2 B7 1.764(3) . ?
B2 B8 1.793(3) . ?
B2 B10 1.765(3) . ?
N3 C3 1.272(2) . ?
N3 C13 1.4377(19) . ?
C3 C4 1.498(2) . ?
C3 B11 1.645(2) . ?
B3 H3A 1.1200 . ?
B3 B4 1.787(3) . ?
B3 B5 1.782(3) . ?
B3 B7 1.771(3) . ?
N4 C4 1.2680(19) . ?
N4 C19 1.418(2) . ?
B4 H4 1.1200 . ?
B4 B5 1.763(3) . ?
B4 B6 1.770(3) . ?
B4 B9 1.787(3) . ?
C5 B11 1.626(2) . ?
B5 H5 1.1200 . ?
B5 B7 1.767(3) . ?
B5 B9 1.781(3) . ?
C6 C7 1.401(2) . ?
C6 C11 1.403(2) . ?
B6 H6 1.1200 . ?
B6 B9 1.775(3) . ?
B6 B10 1.772(3) . ?
C7 C8 1.392(2) . ?
C7 C26 1.516(2) . ?
B7 H7 1.1200 . ?
B7 B8 1.779(3) . ?
C8 H8 0.9500 . ?
C8 C9 1.383(2) . ?
B8 H8A 1.1200 . ?
B8 B10 1.771(3) . ?
C9 H9 0.9500 . ?
C9 C10 1.384(2) . ?
B9 H9A 1.1200 . ?
C10 H10 0.9500 . ?
C10 C11 1.392(2) . ?
B10 H10A 1.1200 . ?
C11 C28 1.517(2) . ?
C12 H12A 0.9800 . ?
C12 H12B 0.9800 . ?
C12 H12C 0.9800 . ?
C13 C14 1.407(2) . ?
C13 C18 1.398(2) . ?
C14 C15 1.392(2) . ?
C14 C32 1.521(2) . ?
C15 H15 0.9500 . ?
C15 C16 1.384(2) . ?
C16 H16 0.9500 . ?
C16 C17 1.379(3) . ?
C17 H17 0.9500 . ?
C17 C18 1.396(2) . ?
C18 C34 1.516(3) . ?
C19 C20 1.406(2) . ?
C19 C24 1.414(2) . ?
C20 C21 1.390(2) . ?
C20 C36 1.521(2) . ?
C21 H21 0.9500 . ?
C21 C22 1.379(3) . ?
C22 H22 0.9500 . ?
C22 C23 1.383(3) . ?
C23 H23 0.9500 . ?
C23 C24 1.395(2) . ?
C24 C38 1.520(3) . ?
C25 H25A 0.9800 . ?
C25 H25B 0.9800 . ?
C25 H25C 0.9800 . ?
C26 H26 1.0000 . ?
C26 C27 1.524(2) . ?
C26 C42 1.531(2) . ?
C27 H27A 0.9800 . ?
C27 H27B 0.9800 . ?
C27 H27C 0.9800 . ?
C28 H28 1.0000 . ?
C28 C29 1.526(2) . ?
C28 C43 1.532(2) . ?
C29 H29A 0.9800 . ?
C29 H29B 0.9800 . ?
C29 H29C 0.9800 . ?
C30 H30A 0.9800 . ?
C30 H30B 0.9800 . ?
C30 H30C 0.9800 . ?
C31 H31A 0.9800 . ?
C31 H31B 0.9800 . ?
C31 H31C 0.9800 . ?
C32 H32 1.0000 . ?
C32 C33 1.525(2) . ?
C32 C44 1.528(2) . ?
C33 H33A 0.9800 . ?
C33 H33B 0.9800 . ?
C33 H33C 0.9800 . ?
C34 H34 1.0000 . ?
C34 C35 1.518(3) . ?
C34 C45 1.521(3) . ?
C35 H35A 0.9800 . ?
C35 H35B 0.9800 . ?
C35 H35C 0.9800 . ?
C36 H36 1.0000 . ?
C36 C37 1.520(3) . ?
C36 C46 1.519(3) . ?
C37 H37A 0.9800 . ?
C37 H37B 0.9800 . ?
C37 H37C 0.9800 . ?
C38 H38 1.0000 . ?
C38 C39 1.528(3) . ?
C38 C47 1.530(2) . ?
C39 H39A 0.9800 . ?
C39 H39B 0.9800 . ?
C39 H39C 0.9800 . ?
C40 H40A 0.9800 . ?
C40 H40B 0.9800 . ?
C40 H40C 0.9800 . ?
C41 H41A 0.9800 . ?
C41 H41B 0.9800 . ?
C41 H41C 0.9800 . ?
C42 H42A 0.9800 . ?
C42 H42B 0.9800 . ?
C42 H42C 0.9800 . ?
C43 H43A 0.9800 . ?
C43 H43B 0.9800 . ?
C43 H43C 0.9800 . ?
C44 H44A 0.9800 . ?
C44 H44B 0.9800 . ?
C44 H44C 0.9800 . ?
C45 H45A 0.9800 . ?
C45 H45B 0.9800 . ?
C45 H45C 0.9800 . ?
C46 H46A 0.9800 . ?
C46 H46B 0.9800 . ?
C46 H46C 0.9800 . ?
C47 H47A 0.9800 . ?
C47 H47B 0.9800 . ?
C47 H47C 0.9800 . ?

loop_
_geom_torsion_atom_site_label_1
_geom_torsion_atom_site_label_2
_geom_torsion_atom_site_label_3
_geom_torsion_atom_site_label_4
_geom_torsion
_geom_torsion_site_symmetry_1
_geom_torsion_site_symmetry_2
_geom_torsion_site_symmetry_3
_geom_torsion_site_symmetry_4
_geom_torsion_publ_flag
Si1 C2 B5 B3 -145.68(11) . . . . ?
Si1 C2 B5 B4 150.72(11) . . . . ?
Si1 C2 B5 B7 -107.71(12) . . . . ?
Si1 C2 B5 B9 112.12(12) . . . . ?
Si1 C2 B7 B2 -153.73(11) . . . . ?
Si1 C2 B7 B3 142.61(11) . . . . ?
Si1 C2 B7 B5 104.37(12) . . . . ?
Si1 C2 B7 B8 -114.98(12) . . . . ?
Si1 C2 B8 C1 -118.44(13) . . . . ?
Si1 C2 B8 B2 142.03(11) . . . . ?
Si1 C2 B8 B7 104.29(13) . . . . ?
Si1 C2 B8 B10 -155.86(11) . . . . ?
Si1 C2 B9 C1 119.34(12) . . . . ?
Si1 C2 B9 B4 -140.55(11) . . . . ?
Si1 C2 B9 B5 -103.00(13) . . . . ?
Si1 C2 B9 B6 157.19(11) . . . . ?
C1 C2 B5 B3 64.28(15) . . . . ?
C1 C2 B5 B4 0.69(16) . . . . ?
C1 C2 B5 B7 102.26(13) . . . . ?
C1 C2 B5 B9 -37.91(11) . . . . ?
C1 C2 B7 B2 -0.28(16) . . . . ?
C1 C2 B7 B3 -63.94(15) . . . . ?
C1 C2 B7 B5 -102.18(13) . . . . ?
C1 C2 B7 B8 38.47(11) . . . . ?
C1 C2 B8 B2 -99.53(13) . . . . ?
C1 C2 B8 B7 -137.28(13) . . . . ?
C1 C2 B8 B10 -37.42(11) . . . . ?
C1 C2 B9 B4 100.11(13) . . . . ?
C1 C2 B9 B5 137.66(13) . . . . ?
C1 C2 B9 B6 37.85(11) . . . . ?
C1 B6 B9 C2 -38.75(11) . . . . ?
C1 B6 B9 B4 -136.73(13) . . . . ?
C1 B6 B9 B5 -99.84(13) . . . . ?
C1 B6 B10 B1 137.21(13) . . . . ?
C1 B6 B10 B2 99.87(13) . . . . ?
C1 B6 B10 B8 35.41(11) . . . . ?
C1 B8 B10 B1 -98.68(13) . . . . ?
C1 B8 B10 B2 -136.90(13) . . . . ?
C1 B8 B10 B6 -35.28(11) . . . . ?
B1 B2 B3 B4 -38.43(12) . . . . ?
B1 B2 B3 B5 -100.77(14) . . . . ?
B1 B2 B3 B7 -138.23(14) . . . . ?
B1 B2 B7 C2 -62.95(16) . . . . ?
B1 B2 B7 B3 37.03(12) . . . . ?
B1 B2 B7 B5 -1.20(17) . . . . ?
B1 B2 B7 B8 -100.71(13) . . . . ?
B1 B2 B8 C1 -0.67(16) . . . . ?
B1 B2 B8 C2 62.83(15) . . . . ?
B1 B2 B8 B7 100.42(14) . . . . ?
B1 B2 B8 B10 -37.96(12) . . . . ?
B1 B2 B10 C1 99.54(13) . . . . ?
B1 B2 B10 B6 37.14(12) . . . . ?
B1 B2 B10 B8 137.60(13) . . . . ?
B1 B3 B4 B5 -137.98(14) . . . . ?
B1 B3 B4 B6 -36.91(12) . . . . ?
B1 B3 B4 B9 -100.16(14) . . . . ?
B1 B3 B5 C2 -63.02(16) . . . . ?
B1 B3 B5 B4 37.56(13) . . . . ?
B1 B3 B5 B7 -100.71(14) . . . . ?
B1 B3 B5 B9 -0.54(18) . . . . ?
B1 B3 B7 C2 62.91(16) . . . . ?
B1 B3 B7 B2 -37.36(12) . . . . ?
B1 B3 B7 B5 100.27(14) . . . . ?
B1 B3 B7 B8 1.02(17) . . . . ?
B1 B4 B5 C2 62.64(16) . . . . ?
B1 B4 B5 B3 -37.22(12) . . . . ?
B1 B4 B5 B7 0.12(17) . . . . ?
B1 B4 B5 B9 100.63(14) . . . . ?
B1 B4 B6 C1 -100.12(14) . . . . ?
B1 B4 B6 B9 -137.93(14) . . . . ?
B1 B4 B6 B10 -38.24(12) . . . . ?
B1 B4 B9 C1 -0.17(17) . . . . ?
B1 B4 B9 C2 -63.56(15) . . . . ?
B1 B4 B9 B5 -100.62(14) . . . . ?
B1 B4 B9 B6 37.45(12) . . . . ?
B1 B6 B9 C1 98.69(14) . . . . ?
B1 B6 B9 C2 59.94(16) . . . . ?
B1 B6 B9 B4 -38.04(12) . . . . ?
B1 B6 B9 B5 -1.15(17) . . . . ?
B1 B6 B10 C1 -137.21(13) . . . . ?
B1 B6 B10 B2 -37.34(12) . . . . ?
B1 B6 B10 B8 -101.80(14) . . . . ?
Si2 N1 C4 C3 -148.62(12) . . . . ?
Si2 N1 C4 N4 32.8(3) . . . . ?
Si2 N1 B11 C1 -80.02(17) . . . . ?
Si2 N1 B11 C3 148.74(12) . . . . ?
Si2 N1 B11 C5 47.15(19) . . . . ?
N2 C5 B11 N1 88.7(7) . . . . ?
N2 C5 B11 C1 -140.2(7) . . . . ?
N2 C5 B11 C3 0.5(8) . . . . ?
N2 C6 C7 C8 -179.24(14) . . . . ?
N2 C6 C7 C26 0.4(2) . . . . ?
N2 C6 C11 C10 179.95(14) . . . . ?
N2 C6 C11 C28 0.3(2) . . . . ?
C2 C1 B6 B1 -63.38(14) . . . . ?
C2 C1 B6 B4 0.18(16) . . . . ?
C2 C1 B6 B9 38.75(11) . . . . ?
C2 C1 B6 B10 -101.46(12) . . . . ?
C2 C1 B8 B2 99.45(13) . . . . ?
C2 C1 B8 B7 37.47(11) . . . . ?
C2 C1 B8 B10 137.10(13) . . . . ?
C2 C1 B9 B4 -98.75(13) . . . . ?
C2 C1 B9 B5 -36.73(11) . . . . ?
C2 C1 B9 B6 -136.70(13) . . . . ?
C2 C1 B10 B1 64.17(15) . . . . ?
C2 C1 B10 B2 0.72(16) . . . . ?
C2 C1 B10 B6 102.00(13) . . . . ?
C2 C1 B10 B8 -38.07(11) . . . . ?
C2 C1 B11 N1 -130.25(14) . . . . ?
C2 C1 B11 C3 -26.0(2) . . . . ?
C2 C1 B11 C5 100.83(16) . . . . ?
C2 B5 B7 B2 -98.71(14) . . . . ?
C2 B5 B7 B3 -137.03(14) . . . . ?
C2 B5 B7 B8 -34.49(12) . . . . ?
C2 B5 B9 C1 37.92(11) . . . . ?
C2 B5 B9 B4 136.80(13) . . . . ?
C2 B5 B9 B6 99.74(13) . . . . ?
C2 B7 B8 C1 -38.37(11) . . . . ?
C2 B7 B8 B2 -136.66(13) . . . . ?
C2 B7 B8 B10 -99.98(13) . . . . ?
C2 B8 B10 C1 38.45(11) . . . . ?
C2 B8 B10 B1 -60.23(15) . . . . ?
C2 B8 B10 B2 -98.44(13) . . . . ?
C2 B8 B10 B6 3.17(16) . . . . ?
B2 B1 B3 B4 137.04(13) . . . . ?
B2 B1 B3 B5 99.97(14) . . . . ?
B2 B1 B3 B7 37.05(12) . . . . ?
B2 B1 B4 B3 -38.44(12) . . . . ?
B2 B1 B4 B5 -0.86(17) . . . . ?
B2 B1 B4 B6 100.12(14) . . . . ?
B2 B1 B4 B9 62.66(16) . . . . ?
B2 B1 B6 C1 -0.67(16) . . . . ?
B2 B1 B6 B4 -100.83(14) . . . . ?
B2 B1 B6 B9 -62.80(16) . . . . ?
B2 B1 B6 B10 36.65(12) . . . . ?
B2 B1 B10 C1 -101.07(13) . . . . ?
B2 B1 B10 B6 -138.52(13) . . . . ?
B2 B1 B10 B8 -38.49(12) . . . . ?
B2 B3 B4 B1 38.38(12) . . . . ?
B2 B3 B4 B5 -99.60(14) . . . . ?
B2 B3 B4 B6 1.47(17) . . . . ?
B2 B3 B4 B9 -61.78(16) . . . . ?
B2 B3 B5 C2 0.32(17) . . . . ?
B2 B3 B5 B4 100.90(14) . . . . ?
B2 B3 B5 B7 -37.38(12) . . . . ?
B2 B3 B5 B9 62.79(16) . . . . ?
B2 B3 B7 C2 100.26(13) . . . . ?
B2 B3 B7 B5 137.63(13) . . . . ?
B2 B3 B7 B8 38.38(12) . . . . ?
B2 B7 B8 C1 98.29(13) . . . . ?
B2 B7 B8 C2 136.66(13) . . . . ?
B2 B7 B8 B10 36.69(12) . . . . ?
B2 B8 B10 C1 136.90(13) . . . . ?
B2 B8 B10 B1 38.22(12) . . . . ?
B2 B8 B10 B6 101.61(14) . . . . ?
N3 C3 C4 N1 139.71(17) . . . . ?
N3 C3 C4 N4 -41.5(3) . . . . ?
N3 C3 B11 N1 -140.58(18) . . . . ?
N3 C3 B11 C1 100.1(2) . . . . ?
N3 C3 B11 C5 -28.8(2) . . . . ?
N3 C13 C14 C15 -174.40(14) . . . . ?
N3 C13 C14 C32 7.1(2) . . . . ?
N3 C13 C18 C17 173.36(16) . . . . ?
N3 C13 C18 C34 -5.0(3) . . . . ?
C3 N3 C13 C14 -107.36(18) . . . . ?
C3 N3 C13 C18 80.9(2) . . . . ?
B3 B1 B2 B7 -37.16(12) . . . . ?
B3 B1 B2 B8 -100.44(14) . . . . ?
B3 B1 B2 B10 -138.10(13) . . . . ?
B3 B1 B4 B5 37.58(13) . . . . ?
B3 B1 B4 B6 138.55(14) . . . . ?
B3 B1 B4 B9 101.10(14) . . . . ?
B3 B1 B6 C1 62.96(16) . . . . ?
B3 B1 B6 B4 -37.20(13) . . . . ?
B3 B1 B6 B9 0.83(17) . . . . ?
B3 B1 B6 B10 100.28(14) . . . . ?
B3 B1 B10 C1 -63.59(15) . . . . ?
B3 B1 B10 B2 37.48(12) . . . . ?
B3 B1 B10 B6 -101.03(14) . . . . ?
B3 B1 B10 B8 -1.00(17) . . . . ?
B3 B2 B7 C2 -99.98(14) . . . . ?
B3 B2 B7 B5 -38.23(12) . . . . ?
B3 B2 B7 B8 -137.74(13) . . . . ?
B3 B2 B8 C1 -63.48(15) . . . . ?
B3 B2 B8 C2 0.01(16) . . . . ?
B3 B2 B8 B7 37.61(12) . . . . ?
B3 B2 B8 B10 -100.77(14) . . . . ?
B3 B2 B10 C1 62.32(16) . . . . ?
B3 B2 B10 B1 -37.21(12) . . . . ?
B3 B2 B10 B6 -0.07(17) . . . . ?
B3 B2 B10 B8 100.39(14) . . . . ?
B3 B4 B5 C2 99.85(14) . . . . ?
B3 B4 B5 B7 37.33(12) . . . . ?
B3 B4 B5 B9 137.84(13) . . . . ?
B3 B4 B6 C1 -63.39(16) . . . . ?
B3 B4 B6 B1 36.73(13) . . . . ?
B3 B4 B6 B9 -101.20(14) . . . . ?
B3 B4 B6 B10 -1.52(17) . . . . ?
B3 B4 B9 C1 62.62(16) . . . . ?
B3 B4 B9 C2 -0.77(16) . . . . ?
B3 B4 B9 B5 -37.83(12) . . . . ?
B3 B4 B9 B6 100.24(14) . . . . ?
B3 B5 B7 C2 137.03(14) . . . . ?
B3 B5 B7 B2 38.32(12) . . . . ?
B3 B5 B7 B8 102.54(14) . . . . ?
B3 B5 B9 C1 -60.78(16) . . . . ?
B3 B5 B9 C2 -98.70(14) . . . . ?
B3 B5 B9 B4 38.10(13) . . . . ?
B3 B5 B9 B6 1.04(17) . . . . ?
B3 B7 B8 C1 59.98(15) . . . . ?
B3 B7 B8 C2 98.35(14) . . . . ?
B3 B7 B8 B2 -38.31(12) . . . . ?
B3 B7 B8 B10 -1.62(16) . . . . ?
N4 C19 C20 C21 -179.77(14) . . . . ?
N4 C19 C20 C36 -3.4(2) . . . . ?
N4 C19 C24 C23 178.39(14) . . . . ?
N4 C19 C24 C38 -0.2(2) . . . . ?
C4 N1 Si2 C25 -82.31(15) . . . . ?
C4 N1 Si2 C40 40.06(15) . . . . ?
C4 N1 Si2 C41 158.27(13) . . . . ?
C4 N1 B11 C1 119.08(13) . . . . ?
C4 N1 B11 C3 -12.16(11) . . . . ?
C4 N1 B11 C5 -113.75(13) . . . . ?
C4 C3 B11 N1 11.54(10) . . . . ?
C4 C3 B11 C1 -107.73(17) . . . . ?
C4 C3 B11 C5 123.28(12) . . . . ?
C4 N4 C19 C20 -113.56(18) . . . . ?
C4 N4 C19 C24 73.7(2) . . . . ?
B4 B1 B2 B3 38.43(12) . . . . ?
B4 B1 B2 B7 1.27(17) . . . . ?
B4 B1 B2 B8 -62.01(16) . . . . ?
B4 B1 B2 B10 -99.67(14) . . . . ?
B4 B1 B3 B2 -137.04(13) . . . . ?
B4 B1 B3 B5 -37.07(13) . . . . ?
B4 B1 B3 B7 -99.99(14) . . . . ?
B4 B1 B6 C1 100.16(14) . . . . ?
B4 B1 B6 B9 38.03(12) . . . . ?
B4 B1 B6 B10 137.48(14) . . . . ?
B4 B1 B10 C1 -0.12(17) . . . . ?
B4 B1 B10 B2 100.95(14) . . . . ?
B4 B1 B10 B6 -37.57(12) . . . . ?
B4 B1 B10 B8 62.46(16) . . . . ?
B4 B3 B5 C2 -100.58(14) . . . . ?
B4 B3 B5 B7 -138.28(14) . . . . ?
B4 B3 B5 B9 -38.11(13) . . . . ?
B4 B3 B7 C2 -0.62(17) . . . . ?
B4 B3 B7 B2 -100.89(14) . . . . ?
B4 B3 B7 B5 36.74(12) . . . . ?
B4 B3 B7 B8 -62.51(16) . . . . ?
B4 B5 B7 C2 99.39(14) . . . . ?
B4 B5 B7 B2 0.68(17) . . . . ?
B4 B5 B7 B3 -37.64(13) . . . . ?
B4 B5 B7 B8 64.90(16) . . . . ?
B4 B5 B9 C1 -98.88(14) . . . . ?
B4 B5 B9 C2 -136.80(13) . . . . ?
B4 B5 B9 B6 -37.06(12) . . . . ?
B4 B6 B9 C1 136.73(13) . . . . ?
B4 B6 B9 C2 97.98(14) . . . . ?
B4 B6 B9 B5 36.89(12) . . . . ?
B4 B6 B10 C1 -98.88(14) . . . . ?
B4 B6 B10 B1 38.33(12) . . . . ?
B4 B6 B10 B2 0.99(17) . . . . ?
B4 B6 B10 B8 -63.47(15) . . . . ?
B5 C2 B7 B2 101.90(14) . . . . ?
B5 C2 B7 B3 38.24(12) . . . . ?
B5 C2 B7 B8 140.65(13) . . . . ?
B5 C2 B8 C1 99.74(14) . . . . ?
B5 C2 B8 B2 0.20(17) . . . . ?
B5 C2 B8 B7 -37.54(13) . . . . ?
B5 C2 B8 B10 62.32(16) . . . . ?
B5 C2 B9 C1 -137.66(13) . . . . ?
B5 C2 B9 B4 -37.55(12) . . . . ?
B5 C2 B9 B6 -99.81(14) . . . . ?
B5 B3 B4 B1 137.98(14) . . . . ?
B5 B3 B4 B6 101.07(14) . . . . ?
B5 B3 B4 B9 37.82(12) . . . . ?
B5 B3 B7 C2 -37.36(12) . . . . ?
B5 B3 B7 B2 -137.63(13) . . . . ?
B5 B3 B7 B8 -99.25(14) . . . . ?
B5 B4 B6 C1 0.24(17) . . . . ?
B5 B4 B6 B1 100.35(14) . . . . ?
B5 B4 B6 B9 -37.58(13) . . . . ?
B5 B4 B6 B10 62.11(16) . . . . ?
B5 B4 B9 C1 100.45(14) . . . . ?
B5 B4 B9 C2 37.07(12) . . . . ?
B5 B4 B9 B6 138.07(14) . . . . ?
B5 B7 B8 C1 -3.93(16) . . . . ?
B5 B7 B8 C2 34.44(12) . . . . ?
B5 B7 B8 B2 -102.22(14) . . . . ?
B5 B7 B8 B10 -65.53(15) . . . . ?
C6 C7 C8 C9 -1.3(2) . . . . ?
C6 C7 C26 C27 141.66(16) . . . . ?
C6 C7 C26 C42 -93.57(18) . . . . ?
C6 C11 C28 C29 116.69(18) . . . . ?
C6 C11 C28 C43 -119.39(17) . . . . ?
B6 C1 C2 Si1 -144.97(12) . . . . ?
B6 C1 C2 B5 -0.55(16) . . . . ?
B6 C1 C2 B7 65.83(15) . . . . ?
B6 C1 C2 B8 105.44(13) . . . . ?
B6 C1 C2 B9 -39.86(12) . . . . ?
B6 C1 B8 C2 -99.19(13) . . . . ?
B6 C1 B8 B2 0.26(16) . . . . ?
B6 C1 B8 B7 -61.72(15) . . . . ?
B6 C1 B8 B10 37.90(12) . . . . ?
B6 C1 B9 C2 136.70(13) . . . . ?
B6 C1 B9 B4 37.95(12) . . . . ?
B6 C1 B9 B5 99.97(14) . . . . ?
B6 C1 B10 B1 -37.84(12) . . . . ?
B6 C1 B10 B2 -101.28(14) . . . . ?
B6 C1 B10 B8 -140.08(13) . . . . ?
B6 C1 B11 N1 16.03(18) . . . . ?
B6 C1 B11 C3 120.29(17) . . . . ?
B6 C1 B11 C5 -112.88(14) . . . . ?
B6 B1 B2 B3 101.27(14) . . . . ?
B6 B1 B2 B7 64.10(16) . . . . ?
B6 B1 B2 B8 0.83(17) . . . . ?
B6 B1 B2 B10 -36.83(12) . . . . ?
B6 B1 B3 B2 -100.14(14) . . . . ?
B6 B1 B3 B4 36.90(12) . . . . ?
B6 B1 B3 B5 -0.17(17) . . . . ?
B6 B1 B3 B7 -63.09(16) . . . . ?
B6 B1 B4 B3 -138.55(14) . . . . ?
B6 B1 B4 B5 -100.97(14) . . . . ?
B6 B1 B4 B9 -37.45(12) . . . . ?
B6 B1 B10 C1 37.45(12) . . . . ?
B6 B1 B10 B2 138.52(13) . . . . ?
B6 B1 B10 B8 100.03(13) . . . . ?
B6 B4 B5 C2 -0.57(17) . . . . ?
B6 B4 B5 B3 -100.42(14) . . . . ?
B6 B4 B5 B7 -63.09(16) . . . . ?
B6 B4 B5 B9 37.42(12) . . . . ?
B6 B4 B9 C1 -37.62(12) . . . . ?
B6 B4 B9 C2 -101.00(13) . . . . ?
B6 B4 B9 B5 -138.07(14) . . . . ?
C7 C6 C11 C10 -1.2(2) . . . . ?
C7 C6 C11 C28 179.08(15) . . . . ?
C7 C8 C9 C10 0.0(3) . . . . ?
B7 C2 B5 B3 -37.98(12) . . . . ?
B7 C2 B5 B4 -101.57(14) . . . . ?
B7 C2 B5 B9 -140.17(13) . . . . ?
B7 C2 B8 C1 137.28(13) . . . . ?
B7 C2 B8 B2 37.74(12) . . . . ?
B7 C2 B8 B10 99.86(14) . . . . ?
B7 C2 B9 C1 -99.72(13) . . . . ?
B7 C2 B9 B4 0.39(17) . . . . ?
B7 C2 B9 B5 37.94(13) . . . . ?
B7 C2 B9 B6 -61.87(16) . . . . ?
B7 B2 B3 B1 138.23(14) . . . . ?
B7 B2 B3 B4 99.80(14) . . . . ?
B7 B2 B3 B5 37.46(12) . . . . ?
B7 B2 B8 C1 -101.09(13) . . . . ?
B7 B2 B8 C2 -37.60(12) . . . . ?
B7 B2 B8 B10 -138.38(13) . . . . ?
B7 B2 B10 C1 -0.90(17) . . . . ?
B7 B2 B10 B1 -100.43(14) . . . . ?
B7 B2 B10 B6 -63.29(16) . . . . ?
B7 B2 B10 B8 37.17(12) . . . . ?
B7 B3 B4 B1 101.03(14) . . . . ?
B7 B3 B4 B5 -36.95(12) . . . . ?
B7 B3 B4 B6 64.12(16) . . . . ?
B7 B3 B4 B9 0.87(17) . . . . ?
B7 B3 B5 C2 37.70(12) . . . . ?
B7 B3 B5 B4 138.28(14) . . . . ?
B7 B3 B5 B9 100.17(14) . . . . ?
B7 B5 B9 C1 2.60(17) . . . . ?
B7 B5 B9 C2 -35.32(12) . . . . ?
B7 B5 B9 B4 101.48(14) . . . . ?
B7 B5 B9 B6 64.42(16) . . . . ?
B7 B8 B10 C1 100.29(13) . . . . ?
B7 B8 B10 B1 1.61(16) . . . . ?
B7 B8 B10 B2 -36.61(12) . . . . ?
B7 B8 B10 B6 65.01(15) . . . . ?
C8 C7 C26 C27 -38.7(2) . . . . ?
C8 C7 C26 C42 86.06(19) . . . . ?
C8 C9 C10 C11 0.8(3) . . . . ?
B8 C1 C2 Si1 109.58(14) . . . . ?
B8 C1 C2 B5 -105.99(13) . . . . ?
B8 C1 C2 B7 -39.62(12) . . . . ?
B8 C1 C2 B9 -145.31(13) . . . . ?
B8 C1 B6 B1 0.26(17) . . . . ?
B8 C1 B6 B4 63.82(15) . . . . ?
B8 C1 B6 B9 102.38(13) . . . . ?
B8 C1 B6 B10 -37.82(12) . . . . ?
B8 C1 B9 C2 31.52(12) . . . . ?
B8 C1 B9 B4 -67.23(15) . . . . ?
B8 C1 B9 B5 -5.21(16) . . . . ?
B8 C1 B9 B6 -105.18(13) . . . . ?
B8 C1 B10 B1 102.24(13) . . . . ?
B8 C1 B10 B2 38.80(12) . . . . ?
B8 C1 B10 B6 140.08(13) . . . . ?
B8 C1 B11 N1 157.16(13) . . . . ?
B8 C1 B11 C3 -98.58(18) . . . . ?
B8 C1 B11 C5 28.25(18) . . . . ?
B8 C2 B5 B3 -0.33(17) . . . . ?
B8 C2 B5 B4 -63.92(16) . . . . ?
B8 C2 B5 B7 37.65(13) . . . . ?
B8 C2 B5 B9 -102.52(14) . . . . ?
B8 C2 B7 B2 -38.75(12) . . . . ?
B8 C2 B7 B3 -102.41(14) . . . . ?
B8 C2 B7 B5 -140.65(13) . . . . ?
B8 C2 B9 C1 -31.81(12) . . . . ?
B8 C2 B9 B4 68.30(15) . . . . ?
B8 C2 B9 B5 105.85(14) . . . . ?
B8 C2 B9 B6 6.04(17) . . . . ?
B8 B2 B3 B1 100.56(14) . . . . ?
B8 B2 B3 B4 62.13(16) . . . . ?
B8 B2 B3 B5 -0.20(17) . . . . ?
B8 B2 B3 B7 -37.67(12) . . . . ?
B8 B2 B7 C2 37.76(12) . . . . ?
B8 B2 B7 B3 137.74(13) . . . . ?
B8 B2 B7 B5 99.51(14) . . . . ?
B8 B2 B10 C1 -38.07(11) . . . . ?
B8 B2 B10 B1 -137.60(13) . . . . ?
B8 B2 B10 B6 -100.46(13) . . . . ?
C9 C10 C11 C6 -0.2(2) . . . . ?
C9 C10 C11 C28 179.50(15) . . . . ?
B9 C1 C2 Si1 -105.11(14) . . . . ?
B9 C1 C2 B5 39.31(12) . . . . ?
B9 C1 C2 B7 105.69(14) . . . . ?
B9 C1 C2 B8 145.31(13) . . . . ?
B9 C1 B6 B1 -102.13(14) . . . . ?
B9 C1 B6 B4 -38.56(12) . . . . ?
B9 C1 B6 B10 -140.20(13) . . . . ?
B9 C1 B8 C2 -31.71(12) . . . . ?
B9 C1 B8 B2 67.74(15) . . . . ?
B9 C1 B8 B7 5.76(16) . . . . ?
B9 C1 B8 B10 105.38(13) . . . . ?
B9 C1 B10 B1 0.01(17) . . . . ?
B9 C1 B10 B2 -63.43(16) . . . . ?
B9 C1 B10 B6 37.85(12) . . . . ?
B9 C1 B10 B8 -102.23(13) . . . . ?
B9 C1 B11 N1 -56.11(19) . . . . ?
B9 C1 B11 C3 48.2(2) . . . . ?
B9 C1 B11 C5 174.98(13) . . . . ?
B9 C2 B5 B3 102.19(14) . . . . ?
B9 C2 B5 B4 38.60(12) . . . . ?
B9 C2 B5 B7 140.17(13) . . . . ?
B9 C2 B7 B2 63.80(16) . . . . ?
B9 C2 B7 B3 0.15(17) . . . . ?
B9 C2 B7 B5 -38.10(13) . . . . ?
B9 C2 B7 B8 102.55(14) . . . . ?
B9 C2 B8 C1 31.65(12) . . . . ?
B9 C2 B8 B2 -67.89(15) . . . . ?
B9 C2 B8 B7 -105.63(14) . . . . ?
B9 C2 B8 B10 -5.77(16) . . . . ?
B9 B4 B5 C2 -37.99(12) . . . . ?
B9 B4 B5 B3 -137.84(13) . . . . ?
B9 B4 B5 B7 -100.51(14) . . . . ?
B9 B4 B6 C1 37.81(12) . . . . ?
B9 B4 B6 B1 137.93(14) . . . . ?
B9 B4 B6 B10 99.69(14) . . . . ?
B9 B5 B7 C2 35.32(12) . . . . ?
B9 B5 B7 B2 -63.40(16) . . . . ?
B9 B5 B7 B3 -101.71(14) . . . . ?
B9 B5 B7 B8 0.82(17) . . . . ?
B9 B6 B10 C1 -34.99(11) . . . . ?
B9 B6 B10 B1 102.22(14) . . . . ?
B9 B6 B10 B2 64.88(15) . . . . ?
B9 B6 B10 B8 0.42(16) . . . . ?
C10 C11 C28 C29 -63.0(2) . . . . ?
C10 C11 C28 C43 60.9(2) . . . . ?
B10 C1 C2 Si1 148.92(12) . . . . ?
B10 C1 C2 B5 -66.65(15) . . . . ?
B10 C1 C2 B7 -0.28(16) . . . . ?
B10 C1 C2 B8 39.34(12) . . . . ?
B10 C1 C2 B9 -105.96(13) . . . . ?
B10 C1 B6 B1 38.08(12) . . . . ?
B10 C1 B6 B4 101.64(14) . . . . ?
B10 C1 B6 B9 140.20(13) . . . . ?
B10 C1 B8 C2 -137.10(13) . . . . ?
B10 C1 B8 B2 -37.64(11) . . . . ?
B10 C1 B8 B7 -99.63(13) . . . . ?
B10 C1 B9 C2 98.85(13) . . . . ?
B10 C1 B9 B4 0.10(17) . . . . ?
B10 C1 B9 B5 62.11(16) . . . . ?
B10 C1 B9 B6 -37.85(12) . . . . ?
B10 C1 B11 N1 86.10(16) . . . . ?
B10 C1 B11 C3 -169.64(14) . . . . ?
B10 C1 B11 C5 -42.82(17) . . . . ?
B10 B1 B2 B3 138.10(13) . . . . ?
B10 B1 B2 B7 100.94(13) . . . . ?
B10 B1 B2 B8 37.66(12) . . . . ?
B10 B1 B3 B2 -37.06(12) . . . . ?
B10 B1 B3 B4 99.98(14) . . . . ?
B10 B1 B3 B5 62.91(16) . . . . ?
B10 B1 B3 B7 -0.01(17) . . . . ?
B10 B1 B4 B3 -100.92(14) . . . . ?
B10 B1 B4 B5 -63.34(16) . . . . ?
B10 B1 B4 B6 37.63(12) . . . . ?
B10 B1 B4 B9 0.18(17) . . . . ?
B10 B1 B6 C1 -37.32(11) . . . . ?
B10 B1 B6 B4 -137.48(14) . . . . ?
B10 B1 B6 B9 -99.45(14) . . . . ?
B10 B2 B3 B1 37.57(12) . . . . ?
B10 B2 B3 B4 -0.87(17) . . . . ?
B10 B2 B3 B5 -63.20(16) . . . . ?
B10 B2 B3 B7 -100.66(14) . . . . ?
B10 B2 B7 C2 0.72(17) . . . . ?
B10 B2 B7 B3 100.70(14) . . . . ?
B10 B2 B7 B5 62.47(16) . . . . ?
B10 B2 B7 B8 -37.04(12) . . . . ?
B10 B2 B8 C1 37.29(11) . . . . ?
B10 B2 B8 C2 100.78(13) . . . . ?
B10 B2 B8 B7 138.38(13) . . . . ?
B10 B6 B9 C1 34.91(11) . . . . ?
B10 B6 B9 C2 -3.84(16) . . . . ?
B10 B6 B9 B4 -101.82(14) . . . . ?
B10 B6 B9 B5 -64.93(16) . . . . ?
C11 C6 C7 C8 2.0(2) . . . . ?
C11 C6 C7 C26 -178.39(15) . . . . ?
B11 N1 Si2 C25 123.07(15) . . . . ?
B11 N1 Si2 C40 -114.55(15) . . . . ?
B11 N1 Si2 C41 3.66(16) . . . . ?
B11 N1 C4 C3 13.32(12) . . . . ?
B11 N1 C4 N4 -165.2(2) . . . . ?
B11 C1 C2 Si1 3.3(2) . . . . ?
B11 C1 C2 B5 147.73(14) . . . . ?
B11 C1 C2 B7 -145.90(14) . . . . ?
B11 C1 C2 B8 -106.28(16) . . . . ?
B11 C1 C2 B9 108.42(16) . . . . ?
B11 C1 B6 B1 144.32(13) . . . . ?
B11 C1 B6 B4 -152.12(13) . . . . ?
B11 C1 B6 B9 -113.55(14) . . . . ?
B11 C1 B6 B10 106.24(14) . . . . ?
B11 C1 B8 C2 118.31(15) . . . . ?
B11 C1 B8 B2 -142.24(13) . . . . ?
B11 C1 B8 B7 155.78(13) . . . . ?
B11 C1 B8 B10 -104.59(15) . . . . ?
B11 C1 B9 C2 -118.03(15) . . . . ?
B11 C1 B9 B4 143.23(14) . . . . ?
B11 C1 B9 B5 -154.76(13) . . . . ?
B11 C1 B9 B6 105.27(15) . . . . ?
B11 C1 B10 B1 -145.53(13) . . . . ?
B11 C1 B10 B2 151.03(13) . . . . ?
B11 C1 B10 B6 -107.69(14) . . . . ?
B11 C1 B10 B8 112.23(14) . . . . ?
B11 C3 C4 N1 -12.67(11) . . . . ?
B11 C3 C4 N4 166.10(17) . . . . ?
C13 N3 C3 C4 11.5(3) . . . . ?
C13 N3 C3 B11 152.04(16) . . . . ?
C13 C14 C15 C16 1.4(2) . . . . ?
C13 C14 C32 C33 85.07(19) . . . . ?
C13 C14 C32 C44 -150.11(16) . . . . ?
C13 C18 C34 C35 -122.89(19) . . . . ?
C13 C18 C34 C45 112.2(2) . . . . ?
C14 C13 C18 C17 1.9(3) . . . . ?
C14 C13 C18 C34 -176.48(18) . . . . ?
C14 C15 C16 C17 0.3(3) . . . . ?
C15 C14 C32 C33 -93.43(18) . . . . ?
C15 C14 C32 C44 31.4(2) . . . . ?
C15 C16 C17 C18 -1.0(3) . . . . ?
C16 C17 C18 C13 -0.2(3) . . . . ?
C16 C17 C18 C34 178.26(19) . . . . ?
C17 C18 C34 C35 58.7(3) . . . . ?
C17 C18 C34 C45 -66.2(2) . . . . ?
C18 C13 C14 C15 -2.5(2) . . . . ?
C18 C13 C14 C32 178.96(15) . . . . ?
C19 N4 C4 N1 -2.9(3) . . . . ?
C19 N4 C4 C3 178.90(15) . . . . ?
C19 C20 C21 C22 2.9(2) . . . . ?
C19 C20 C36 C37 -93.2(2) . . . . ?
C19 C20 C36 C46 142.43(17) . . . . ?
C19 C24 C38 C39 71.7(2) . . . . ?
C19 C24 C38 C47 -164.61(16) . . . . ?
C20 C19 C24 C23 6.0(2) . . . . ?
C20 C19 C24 C38 -172.65(15) . . . . ?
C20 C21 C22 C23 2.1(3) . . . . ?
C21 C20 C36 C37 83.1(2) . . . . ?
C21 C20 C36 C46 -41.2(2) . . . . ?
C21 C22 C23 C24 -3.1(3) . . . . ?
C22 C23 C24 C19 -0.9(3) . . . . ?
C22 C23 C24 C38 177.73(16) . . . . ?
C23 C24 C38 C39 -106.86(19) . . . . ?
C23 C24 C38 C47 16.8(2) . . . . ?
C24 C19 C20 C21 -7.0(2) . . . . ?
C24 C19 C20 C36 169.41(15) . . . . ?
C26 C7 C8 C9 179.07(15) . . . . ?
C32 C14 C15 C16 179.90(16) . . . . ?
C36 C20 C21 C22 -173.52(16) . . . . ?
